data_4023905
loop_
_publ_author_name
'Murray V. Baker'
'David H. Brown'
'Charles H. Heath'
'Brian W. Skelton'
'Allan H. White'
'Charlotte C. Williams'

_publ_contact_author_address
;
   Department of Chemistry
   University of Western Australia
   35 Stirling Highway
   Crawley
   Western Australia 6009
   Australia
;
_publ_contact_author_email bws@crystal.uwa.edu.au
_publ_contact_author_fax (+61)_08_6488_1118
_publ_contact_author_name 'Skelton, B. W.'
_publ_contact_author_phone (+61)_08_6488_7107
_publ_section_title
;
 Azolium-Linked Cyclophanes: Effects of Structure, Solvent,
 and Counteranions on Solution Conformation Behavior
;
_journal_name_full 'Journal of Organic Chemistry'
_journal_page_first 9340
_journal_page_last 9352
_journal_paper_doi 10.1021/jo801860d
_journal_volume 73
_journal_year 2008
_chemical_formula_moiety 'C46 H58 N4 O4, 4(H2 O), 2(Br)'
_chemical_formula_sum 'C46 H66 Br2 N4 O8'
_chemical_formula_weight 962.86
_space_group_IT_number 15
_symmetry_cell_setting monoclinic
_symmetry_space_group_name_Hall '-C 2yc'
_symmetry_space_group_name_H-M 'C 1 2/c 1'
_audit_creation_date 05-11-11
_audit_creation_method Xtal3.6
_cell_angle_alpha 90.00000
_cell_angle_beta 126.3340(10)
_cell_angle_gamma 90.00000
_cell_formula_units_Z 4
_cell_length_a 20.524(2)
_cell_length_b 20.512(2)
_cell_length_c 13.6070(10)
_cell_measurement_reflns_used 8000
_cell_measurement_temperature 170
_cell_measurement_theta_max 32.65
_cell_measurement_theta_min 2.72
_cell_volume 4614.7(7)
_computing_cell_refinement 'Siemens SAINT (Siemens, 1995)'
_computing_data_collection 'Siemens SMART (Siemens, 1995)'
_computing_data_reduction 'xtal ADDREF SORTRF'
_computing_molecular_graphics xtal
_computing_publication_material 'xtal BONDLA CIFIO'
_computing_structure_refinement 'xtal CRYLSQ'
_computing_structure_solution xtal
_diffrn_ambient_temperature 170
_diffrn_measured_fraction_theta_full 1
_diffrn_measured_fraction_theta_max 1
_diffrn_measurement_device_type
;
Bruker SMART CCD diffractometer
;
_diffrn_measurement_method '\w scans'
_diffrn_radiation_detector 'CCD area detector'
_diffrn_radiation_monochromator graphite
_diffrn_radiation_source 'sealed tube'
_diffrn_radiation_type 'Mo K\a'
_diffrn_radiation_wavelength .71073
_diffrn_reflns_av_R_equivalents .023
_diffrn_reflns_av_sigmaI/netI .041
_diffrn_reflns_limit_h_max 31
_diffrn_reflns_limit_h_min -31
_diffrn_reflns_limit_k_max 31
_diffrn_reflns_limit_k_min -31
_diffrn_reflns_limit_l_max 20
_diffrn_reflns_limit_l_min -20
_diffrn_reflns_number 31846
_diffrn_reflns_theta_full 33.2
_diffrn_reflns_theta_max 33.2
_diffrn_reflns_theta_min 1.58
_diffrn_standards_decay_% 0
_diffrn_standards_number 0
_exptl_absorpt_coefficient_mu 1.812
_exptl_absorpt_correction_T_max 1
_exptl_absorpt_correction_T_min .735
_exptl_absorpt_correction_type multi-scan
_exptl_absorpt_process_details
;
 SADABS; Sheldrick, 1996
;
_exptl_crystal_colour colourless
_exptl_crystal_density_diffrn 1.386
_exptl_crystal_density_method 'not measured'
_exptl_crystal_description prism
_exptl_crystal_F_000 2016
_exptl_crystal_size_max .55
_exptl_crystal_size_mid .38
_exptl_crystal_size_min .24
_refine_diff_density_max .634
_refine_diff_density_min -.593
_refine_ls_extinction_method none
_refine_ls_goodness_of_fit_gt .990
_refine_ls_goodness_of_fit_ref 1.123
_refine_ls_hydrogen_treatment refall
_refine_ls_matrix_type full
_refine_ls_number_constraints 0
_refine_ls_number_parameters 403
_refine_ls_number_reflns 8619
_refine_ls_number_restraints 0
_refine_ls_R_factor_all .046
_refine_ls_R_factor_gt .034
_refine_ls_shift/su_max .007
_refine_ls_shift/su_mean .0003
_refine_ls_structure_factor_coef Fsqd
_refine_ls_weighting_scheme calc
_refine_ls_wR_factor_gt .063
_refine_ls_wR_factor_ref .08
_reflns_d_resolution_high .645
_reflns_d_resolution_low 12.839
_reflns_Friedel_coverage 0
_reflns_limit_h_max 31
_reflns_limit_h_min 0
_reflns_limit_k_max 31
_reflns_limit_k_min 0
_reflns_limit_l_max 16
_reflns_limit_l_min -20
_reflns_number_gt 6926
_reflns_number_total 8619
_reflns_threshold_expression 'I >  2.00 sig(I)'
_cod_data_source_file jo801860d_si_005.cif
_cod_data_source_block db236a
_cod_original_sg_symbol_Hall -c_2yc
_cod_database_code 4023905

loop_
_symmetry_equiv_pos_as_xyz
+x,+y,+z
-x,+y,1/2-z
-x,-y,-z
+x,-y,1/2+z
1/2+x,1/2+y,+z
1/2-x,1/2+y,1/2-z
1/2-x,1/2-y,-z
1/2+x,1/2-y,1/2+z

loop_
_atom_site_label
_atom_site_fract_x
_atom_site_fract_y
_atom_site_fract_z
_atom_site_U_iso_or_equiv
_atom_site_adp_type
_atom_site_calc_flag
_atom_site_calc_attached_atom
_atom_site_occupancy
_atom_site_disorder_assembly
_atom_site_disorder_group
Br1 .564606(12) .260099(9) .489805(18) .03638(8) Uani ? ? 1.00000 ? ?
C11 .65320(8) .28210(6) .87134(12) .0184(4) Uani ? ? 1.00000 ? ?
C12 .64157(8) .29536(7) .96126(13) .0207(5) Uani ? ? 1.00000 ? ?
C13 .63257(9) .24403(8) 1.01932(14) .0248(5) Uani ? ? 1.00000 ? ?
C14 .63303(10) .17981(8) .98685(16) .0274(6) Uani ? ? 1.00000 ? ?
C15 .64393(10) .16643(7) .89788(16) .0274(6) Uani ? ? 1.00000 ? ?
C16 .65461(9) .21727(7) .84103(14) .0231(5) Uani ? ? 1.00000 ? ?
C1 .66358(9) .33506(7) .80456(14) .0229(5) Uani ? ? 1.00000 ? ?
N21 .58628(7) .37050(6) .71965(11) .0199(4) Uani ? ? 1.00000 ? ?
C22 .51567(9) .34005(7) .65019(14) .0228(5) Uani ? ? 1.00000 ? ?
N23 .45498(7) .38262(6) .58840(11) .0197(4) Uani ? ? 1.00000 ? ?
C24 .48856(8) .44508(6) .61630(12) .0174(4) Uani ? ? 1.00000 ? ?
C25 .45265(8) .50705(7) .57785(12) .0187(5) Uani ? ? 1.00000 ? ?
O25 .37045(6) .50954(5) .49804(10) .0229(4) Uani ? ? 1.00000 ? ?
C251 .33474(9) .57367(7) .46766(14) .0227(5) Uani ? ? 1.00000 ? ?
C252 .24417(9) .56488(7) .37742(14) .0239(5) Uani ? ? 1.00000 ? ?
C253 .19808(11) .62874(9) .3468(2) .0374(7) Uani ? ? 1.00000 ? ?
C254 .10728(11) .61892(11) .2540(2) .0412(8) Uani ? ? 1.00000 ? ?
C26 .50476(9) .55970(7) .62542(14) .0215(5) Uani ? ? 1.00000 ? ?
C27 .58944(9) .55170(7) .70794(13) .0207(5) Uani ? ? 1.00000 ? ?
C28 .62503(8) .49113(7) .74763(12) .0189(5) Uani ? ? 1.00000 ? ?
O28 .70598(6) .47853(5) .82893(10) .0232(4) Uani ? ? 1.00000 ? ?
C281 .75956(9) .53296(7) .86051(14) .0220(5) Uani ? ? 1.00000 ? ?
C282 .84527(9) .50828(8) .94842(14) .0247(5) Uani ? ? 1.00000 ? ?
C283 .90803(10) .56100(9) .98262(18) .0351(7) Uani ? ? 1.00000 ? ?
C284 .91271(14) .57975(11) .8796(3) .0437(9) Uani ? ? 1.00000 ? ?
C29 .57222(8) .43741(6) .69979(12) .0182(4) Uani ? ? 1.00000 ? ?
C2 .63219(9) .36402(7) .99142(14) .0245(5) Uani ? ? 1.00000 ? ?
O1 .60860(10) .29287(8) .29138(18) .0446(7) Uani ? ? 1.00000 ? ?
O2 .74947(11) .30962(9) .30470(16) .0452(7) Uani ? ? 1.00000 ? ?
H13 .6252(13) .2535(11) 1.084(2) .036(6) Uiso ? ? 1.00000 ? ?
H14 .6248(14) .1452(12) 1.026(2) .043(6) Uiso ? ? 1.00000 ? ?
H15 .6439(14) .1220(12) .876(2) .040(6) Uiso ? ? 1.00000 ? ?
H16 .6632(13) .2078(11) .781(2) .035(6) Uiso ? ? 1.00000 ? ?
H1a .7035(13) .3672(11) .861(2) .033(6) Uiso ? ? 1.00000 ? ?
H1b .6798(13) .3178(10) .7544(19) .029(5) Uiso ? ? 1.00000 ? ?
H22 .5097(12) .2960(10) .6500(18) .026(5) Uiso ? ? 1.00000 ? ?
H251a .3494(11) .5964(9) .5431(17) .017(4) Uiso ? ? 1.00000 ? ?
H251b .3552(12) .5995(10) .4301(19) .029(5) Uiso ? ? 1.00000 ? ?
H252a .2327(13) .5455(11) .302(2) .033(6) Uiso ? ? 1.00000 ? ?
H252b .2262(13) .5360(11) .412(2) .031(5) Uiso ? ? 1.00000 ? ?
H253a .2089(16) .6470(14) .424(3) .059(8) Uiso ? ? 1.00000 ? ?
H253b .2179(16) .6596(14) .315(2) .057(8) Uiso ? ? 1.00000 ? ?
H254a .0796(17) .6570(15) .239(3) .066(9) Uiso ? ? 1.00000 ? ?
H254b .0926(16) .6021(13) .173(3) .056(8) Uiso ? ? 1.00000 ? ?
H254c .0889(16) .5871(13) .289(3) .061(8) Uiso ? ? 1.00000 ? ?
H26 .4847(12) .6028(10) .6038(18) .022(5) Uiso ? ? 1.00000 ? ?
H27 .6194(13) .5890(10) .7387(19) .028(5) Uiso ? ? 1.00000 ? ?
H281a .7496(11) .5504(9) .7828(17) .020(5) Uiso ? ? 1.00000 ? ?
H281b .7485(12) .5661(10) .8978(18) .026(5) Uiso ? ? 1.00000 ? ?
H282a .8530(12) .4925(10) 1.0207(18) .024(5) Uiso ? ? 1.00000 ? ?
H282b .8548(12) .4707(10) .9110(19) .029(5) Uiso ? ? 1.00000 ? ?
H283a .8948(14) .6006(12) 1.007(2) .039(6) Uiso ? ? 1.00000 ? ?
H283b .9613(15) .5457(12) 1.049(2) .047(7) Uiso ? ? 1.00000 ? ?
H284a .9523(18) .6133(15) .907(3) .069(9) Uiso ? ? 1.00000 ? ?
H284b .9251(16) .5443(14) .852(2) .053(8) Uiso ? ? 1.00000 ? ?
H284c .8615(16) .5975(13) .812(2) .049(7) Uiso ? ? 1.00000 ? ?
H2a .6506(13) .3663(11) 1.077(2) .034(6) Uiso ? ? 1.00000 ? ?
H2b .6588(11) .3954(9) .9739(17) .019(4) Uiso ? ? 1.00000 ? ?
H1aO .6036(19) .2799(16) .343(3) .068(10) Uiso ? ? 1.00000 ? ?
H1bO .5709(18) .2816(14) .232(3) .051(8) Uiso ? ? 1.00000 ? ?
H2aO .7174(16) .2987(13) .311(2) .043(7) Uiso ? ? 1.00000 ? ?
H2bO .7897(18) .2904(14) .358(3) .058(9) Uiso ? ? 1.00000 ? ?

loop_
_atom_site_aniso_label
_atom_site_aniso_U_11
_atom_site_aniso_U_22
_atom_site_aniso_U_33
_atom_site_aniso_U_12
_atom_site_aniso_U_13
_atom_site_aniso_U_23
Br1 .03888(10) .03027(9) .03686(10) -.00079(7) .02072(8) .00060(7)
C11 .0154(5) .0151(5) .0206(6) .0015(4) .0085(4) .0029(4)
C12 .0163(5) .0174(5) .0217(6) .0019(4) .0076(5) -.0002(5)
C13 .0209(6) .0261(7) .0241(6) .0051(5) .0116(5) .0047(5)
C14 .0273(7) .0215(6) .0322(8) .0016(5) .0170(6) .0084(6)
C15 .0310(7) .0148(6) .0336(8) .0010(5) .0177(6) .0022(5)
C16 .0246(6) .0169(6) .0262(6) .0023(5) .0143(6) .0013(5)
C1 .0171(5) .0186(6) .0278(7) .0023(5) .0105(5) .0067(5)
N21 .0170(5) .0155(5) .0223(5) .0001(4) .0089(4) .0039(4)
C22 .0201(6) .0156(6) .0254(6) -.0007(5) .0094(5) .0046(5)
N23 .0158(5) .0165(5) .0211(5) -.0014(4) .0078(4) .0026(4)
C24 .0173(5) .0153(5) .0179(5) -.0008(4) .0094(5) .0014(4)
C25 .0175(5) .0176(5) .0187(5) .0008(4) .0095(5) .0027(4)
O25 .0180(4) .0180(4) .0254(5) .0022(3) .0087(4) .0027(4)
C251 .0203(6) .0187(6) .0244(6) .0046(5) .0107(5) .0043(5)
C252 .0209(6) .0218(6) .0221(6) .0032(5) .0089(5) .0015(5)
C253 .0237(7) .0249(8) .0440(10) .0047(6) .0093(7) .0008(7)
C254 .0248(8) .0369(9) .0445(11) .0089(7) .0111(8) .0017(8)
C26 .0234(6) .0153(5) .0239(6) .0018(5) .0130(5) .0015(5)
C27 .0207(6) .0161(5) .0229(6) -.0014(4) .0115(5) .0002(5)
C28 .0181(5) .0179(5) .0194(5) -.0021(4) .0103(5) .0008(4)
O28 .0173(4) .0175(4) .0282(5) -.0024(3) .0099(4) .0026(4)
C281 .0187(6) .0158(5) .0260(6) -.0032(4) .0103(5) .0006(5)
C282 .0188(6) .0219(6) .0250(6) -.0015(5) .0084(5) .0041(5)
C283 .0218(7) .0296(8) .0398(9) -.0074(6) .0105(7) .0005(7)
C284 .0379(10) .0343(10) .0680(15) -.0014(8) .0364(11) .0075(10)
C29 .0189(5) .0160(5) .0177(5) .0004(4) .0098(5) .0027(4)
C2 .0168(6) .0208(6) .0244(6) .0022(5) .0059(5) -.0033(5)
O1 .0393(8) .0412(8) .0502(9) -.0041(6) .0248(8) .0028(7)
O2 .0432(9) .0469(9) .0465(9) .0004(7) .0271(8) .0056(7)

loop_
_atom_type_symbol
_atom_type_description
_atom_type_oxidation_number
_atom_type_number_in_cell
_atom_type_scat_dispersion_real
_atom_type_scat_dispersion_imag
_atom_type_scat_source
C ? 0 184 .002 .002 'Int Tables Vol IV Tables 2.2B and 2.3.1'
H ? 0 264 0 0 'Int Tables Vol IV Tables 2.2B and 2.3.1'
Br ? 0 8 -.374 2.456 'Int Tables Vol IV Tables 2.2B and 2.3.1'
N ? 0 16 .004 .003 'Int Tables Vol IV Tables 2.2B and 2.3.1'
O ? 0 32 .008 .006 'Int Tables Vol IV Tables 2.2B and 2.3.1'

loop_
_geom_angle_atom_site_label_1
_geom_angle_atom_site_label_2
_geom_angle_atom_site_label_3
_geom_angle_site_symmetry_1
_geom_angle_site_symmetry_2
_geom_angle_site_symmetry_3
_geom_angle
_geom_angle_publ_flag
C12 C11 C16 . . . 119.03(16) ?
C12 C11 C1 . . . 122.82(13) ?
C16 C11 C1 . . . 118.15(18) ?
C11 C12 C13 . . . 119.70(15) ?
C11 C12 C2 . . . 122.13(15) ?
C13 C12 C2 . . . 118.01(19) ?
C12 C13 C14 . . . 120.5(2) ?
C12 C13 H13 . . . 119.6(14) ?
C14 C13 H13 . . . 119.9(14) ?
C13 C14 C15 . . . 120.07(19) ?
C13 C14 H14 . . . 119.0(18) ?
C15 C14 H14 . . . 120.9(18) ?
C14 C15 C16 . . . 119.91(16) ?
C14 C15 H15 . . . 120(2) ?
C16 C15 H15 . . . 120(2) ?
C11 C16 C15 . . . 120.8(2) ?
C11 C16 H16 . . . 119.5(14) ?
C15 C16 H16 . . . 119.7(14) ?
C11 C1 N21 . . . 110.70(15) ?
C11 C1 H1a . . . 111.7(16) ?
C11 C1 H1b . . . 112.6(13) ?
N21 C1 H1a . . . 107.1(13) ?
N21 C1 H1b . . . 106.3(10) ?
H1a C1 H1b . . . 108(2) ?
C1 N21 C22 . . . 122.40(12) ?
C1 N21 C29 . . . 129.39(11) ?
C22 N21 C29 . . . 108.18(11) ?
N21 C22 N23 . . . 111.01(12) ?
N21 C22 H22 . . . 123.9(12) ?
N23 C22 H22 . . . 125.0(12) ?
C22 N23 C24 . . . 107.64(11) ?
C22 N23 C2 . . '2 656' 124.12(12) ?
C24 N23 C2 . . '2 656' 128.21(11) ?
N23 C24 C25 . . . 131.53(12) ?
N23 C24 C29 . . . 106.76(11) ?
C25 C24 C29 . . . 121.69(12) ?
C24 C25 O25 . . . 117.32(12) ?
C24 C25 C26 . . . 116.28(12) ?
O25 C25 C26 . . . 126.40(12) ?
C25 O25 C251 . . . 116.20(10) ?
O25 C251 C252 . . . 107.17(11) ?
O25 C251 H251a . . . 109.8(10) ?
O25 C251 H251b . . . 109.8(14) ?
C252 C251 H251a . . . 111.5(12) ?
C252 C251 H251b . . . 109.8(10) ?
H251a C251 H251b . . . 108.7(18) ?
C251 C252 C253 . . . 112.64(13) ?
C251 C252 H252a . . . 108.2(15) ?
C251 C252 H252b . . . 108.6(10) ?
C253 C252 H252a . . . 109.4(12) ?
C253 C252 H252b . . . 108.0(15) ?
H252a C252 H252b . . . 110(2) ?
C252 C253 C254 . . . 111.71(15) ?
C252 C253 H253a . . . 108.5(15) ?
C252 C253 H253b . . . 109(2) ?
C254 C253 H253a . . . 108.6(18) ?
C254 C253 H253b . . . 110.2(13) ?
H253a C253 H253b . . . 109(3) ?
C253 C254 H254a . . . 111.5(16) ?
C253 C254 H254b . . . 112.0(18) ?
C253 C254 H254c . . . 108.3(13) ?
H254a C254 H254b . . . 107(3) ?
H254a C254 H254c . . . 108(3) ?
H254b C254 H254c . . . 110(3) ?
C25 C26 C27 . . . 121.88(12) ?
C25 C26 H26 . . . 120.8(11) ?
C27 C26 H26 . . . 117.3(11) ?
C26 C27 C28 . . . 122.18(13) ?
C26 C27 H27 . . . 116.3(13) ?
C28 C27 H27 . . . 121.3(12) ?
C27 C28 O28 . . . 126.47(12) ?
C27 C28 C29 . . . 116.15(12) ?
O28 C28 C29 . . . 117.38(12) ?
C28 O28 C281 . . . 116.15(11) ?
O28 C281 C282 . . . 107.49(12) ?
O28 C281 H281a . . . 108.3(10) ?
O28 C281 H281b . . . 109.3(15) ?
C282 C281 H281a . . . 111.4(13) ?
C282 C281 H281b . . . 110.5(10) ?
H281a C281 H281b . . . 109.8(19) ?
C281 C282 C283 . . . 112.31(13) ?
C281 C282 H282a . . . 109.5(14) ?
C281 C282 H282b . . . 109.9(10) ?
C283 C282 H282a . . . 109.3(11) ?
C283 C282 H282b . . . 108.4(15) ?
H282a C282 H282b . . . 107(2) ?
C282 C283 C284 . . . 113.78(16) ?
C282 C283 H283a . . . 109.7(17) ?
C282 C283 H283b . . . 109.6(17) ?
C284 C283 H283a . . . 106.9(18) ?
C284 C283 H283b . . . 107(2) ?
H283a C283 H283b . . . 110(2) ?
C283 C284 H284a . . . 110(2) ?
C283 C284 H284b . . . 111(2) ?
C283 C284 H284c . . . 111(2) ?
H284a C284 H284b . . . 110(3) ?
H284a C284 H284c . . . 107(2) ?
H284b C284 H284c . . . 108(2) ?
N21 C29 C24 . . . 106.36(11) ?
N21 C29 C28 . . . 131.83(11) ?
C24 C29 C28 . . . 121.80(12) ?
C12 C2 H2a . . . 110.0(13) ?
C12 C2 H2b . . . 112.0(15) ?
C12 C2 N23 . . '2 656' 109.37(10) ?
H2a C2 H2b . . . 112.6(18) ?
H2a C2 N23 . . '2 656' 107.6(15) ?
H2b C2 N23 . . '2 656' 105.1(10) ?
H1aO O1 H1bO . . . 105(4) ?
H2aO O2 H2bO . . . 105(4) ?

loop_
_geom_bond_atom_site_label_1
_geom_bond_atom_site_label_2
_geom_bond_site_symmetry_1
_geom_bond_site_symmetry_2
_geom_bond_distance
_geom_bond_publ_flag
C11 C12 . . 1.405(3) ?
C11 C16 . . 1.398(2) ?
C11 C1 . . 1.510(3) ?
C12 C13 . . 1.393(3) ?
C12 C2 . . 1.511(2) ?
C13 C14 . . 1.391(2) ?
C13 H13 . . .99(3) ?
C14 C15 . . 1.383(4) ?
C14 H14 . . .96(3) ?
C15 C16 . . 1.391(3) ?
C15 H15 . . .96(2) ?
C16 H16 . . .96(3) ?
C1 N21 . . 1.4862(17) ?
C1 H1a . . .97(2) ?
C1 H1b . . .99(3) ?
N21 C22 . . 1.3269(18) ?
N21 C29 . . 1.3954(18) ?
C22 N23 . . 1.3341(18) ?
C22 H22 . . .91(2) ?
N23 C24 . . 1.3967(18) ?
N23 C2 . '2 656' 1.4910(18) ?
C24 C25 . . 1.4057(18) ?
C24 C29 . . 1.3973(17) ?
C25 O25 . . 1.3627(16) ?
C25 C26 . . 1.382(2) ?
O25 C251 . . 1.4420(18) ?
C251 C252 . . 1.514(2) ?
C251 H251a . . 1.00(2) ?
C251 H251b . . .99(3) ?
C252 C253 . . 1.522(2) ?
C252 H252a . . 1.00(3) ?
C252 H252b . . .96(3) ?
C253 C254 . . 1.523(2) ?
C253 H253a . . 1.01(4) ?
C253 H253b . . .98(4) ?
C254 H254a . . .91(3) ?
C254 H254b . . 1.02(3) ?
C254 H254c . . 1.00(4) ?
C26 C27 . . 1.413(2) ?
C26 H26 . . .95(2) ?
C27 C28 . . 1.379(2) ?
C27 H27 . . .91(2) ?
C28 O28 . . 1.3685(16) ?
C28 C29 . . 1.4059(19) ?
O28 C281 . . 1.4424(19) ?
C281 C282 . . 1.513(2) ?
C281 H281a . . 1.01(2) ?
C281 H281b . . .95(3) ?
C282 C283 . . 1.528(3) ?
C282 H282a . . .96(3) ?
C282 H282b . . 1.00(3) ?
C283 C284 . . 1.510(5) ?
C283 H283a . . .98(3) ?
C283 H283b . . .97(2) ?
C284 H284a . . .96(3) ?
C284 H284b . . .92(3) ?
C284 H284c . . .97(2) ?
C2 H2a . . .99(3) ?
C2 H2b . . .96(2) ?
O1 H1aO . . .81(5) ?
O1 H1bO . . .75(2) ?
O2 H2aO . . .74(4) ?
O2 H2bO . . .81(3) ?
